data_7011637
loop_
_publ_author_name
'Clegg, William'
'Eastham, Graham R.'
'Elsegood, Mark R. J.'
'Heaton, Brian T.'
'Iggo, Jonathan A.'
'Tooze, Robert P.'
'Whyman, Robin'
'Zacchini, Stefano'

_publ_section_title
;
 Synthesis and reactivity of palladium hydrido-solvento complexes,
 including a key intermediate in the catalytic methoxycarbonylation of
 ethene to methyl propanoate
;
_journal_issue 17
_journal_name_full 'Journal of the Chemical Society, Dalton Transactions'
_journal_page_first 3300
_journal_paper_doi 10.1039/b202372p
_journal_year 2002
_chemical_formula_sum 'C24 H44 O2 P2 Pd'
_chemical_formula_weight 532.93
_space_group_IT_number 14
_symmetry_cell_setting monoclinic
_symmetry_space_group_name_Hall '-P 2ybc'
_symmetry_space_group_name_H-M 'P 1 21/c 1'
_atom_sites_solution_hydrogens geom
_atom_sites_solution_primary direct
_atom_sites_solution_secondary difmap
_audit_creation_method SHELXL-97
_cell_angle_alpha 90.00
_cell_angle_beta 102.199(2)
_cell_angle_gamma 90.00
_cell_formula_units_Z 4
_cell_length_a 8.9816(5)
_cell_length_b 19.8520(10)
_cell_length_c 14.5897(8)
_cell_measurement_reflns_used 12132
_cell_measurement_temperature 160(2)
_cell_measurement_theta_max 28.47
_cell_measurement_theta_min 2.05
_cell_volume 2542.6(2)
_computing_cell_refinement 'local programs'
_computing_data_collection 'Siemens SMART'
_computing_data_reduction 'Siemens SAINT'
_computing_molecular_graphics 'Siemens SHELXTL'
_computing_publication_material 'SHELXTL and local programs'
_computing_structure_refinement 'Siemens SHELXTL'
_computing_structure_solution 'Siemens SHELXTL'
_diffrn_ambient_temperature 160(2)
_diffrn_measured_fraction_theta_full 0.998
_diffrn_measured_fraction_theta_max 0.921
_diffrn_measurement_device_type 'Siemens SMART CCD diffractometer'
_diffrn_measurement_method '\w rotation with narrow frames'
_diffrn_radiation_monochromator graphite
_diffrn_radiation_source 'fine-focus sealed tube'
_diffrn_radiation_type MoK\a
_diffrn_radiation_wavelength 0.71073
_diffrn_reflns_av_R_equivalents 0.0343
_diffrn_reflns_av_sigmaI/netI 0.0263
_diffrn_reflns_limit_h_max 12
_diffrn_reflns_limit_h_min -11
_diffrn_reflns_limit_k_max 22
_diffrn_reflns_limit_k_min -25
_diffrn_reflns_limit_l_max 19
_diffrn_reflns_limit_l_min -10
_diffrn_reflns_number 15908
_diffrn_reflns_theta_full 26.00
_diffrn_reflns_theta_max 28.47
_diffrn_reflns_theta_min 1.76
_diffrn_standards_decay_% 0
_diffrn_standards_number 0
_exptl_absorpt_coefficient_mu 0.873
_exptl_absorpt_correction_T_max 0.831
_exptl_absorpt_correction_T_min 0.717
_exptl_absorpt_correction_type multi-scan
_exptl_crystal_colour Blue/Colourless
_exptl_crystal_density_diffrn 1.392
_exptl_crystal_density_method 'not measured'
_exptl_crystal_description Block
_exptl_crystal_F_000 1120
_exptl_crystal_size_max 0.26
_exptl_crystal_size_mid 0.20
_exptl_crystal_size_min 0.16
_refine_diff_density_max 0.771
_refine_diff_density_min -0.641
_refine_diff_density_rms 0.074
_refine_ls_extinction_coef 0.00112(15)
_refine_ls_extinction_expression Fc^*^=kFc[1+0.001xFc^2^\l^3^/sin(2\q)]^-1/4^
_refine_ls_extinction_method SHELXL
_refine_ls_goodness_of_fit_ref 1.143
_refine_ls_hydrogen_treatment constr
_refine_ls_matrix_type full
_refine_ls_number_parameters 275
_refine_ls_number_reflns 5916
_refine_ls_number_restraints 0
_refine_ls_restrained_S_all 1.143
_refine_ls_R_factor_all 0.0364
_refine_ls_R_factor_gt 0.0309
_refine_ls_shift/su_max 0.001
_refine_ls_shift/su_mean 0.000
_refine_ls_structure_factor_coef Fsqd
_refine_ls_weighting_details 'calc w=1/[\s^2^(Fo^2^)+(0.0215P)^2^+3.3628P] where P=(Fo^2^+2Fc^2^)/3'
_refine_ls_weighting_scheme calc
_refine_ls_wR_factor_gt 0.0709
_refine_ls_wR_factor_ref 0.0748
_reflns_number_gt 5338
_reflns_number_total 5916
_reflns_threshold_expression I>2\s(I)
_cod_data_source_file b202372p.txt
_cod_data_source_block exti23
_cod_original_sg_symbol_H-M P2(1)/c
_cod_database_code 7011637

loop_
_symmetry_equiv_pos_as_xyz
'x, y, z'
'-x, y+1/2, -z+1/2'
'-x, -y, -z'
'x, -y-1/2, z-1/2'

loop_
_atom_site_label
_atom_site_type_symbol
_atom_site_fract_x
_atom_site_fract_y
_atom_site_fract_z
_atom_site_U_iso_or_equiv
_atom_site_adp_type
_atom_site_occupancy
_atom_site_symmetry_multiplicity
_atom_site_calc_flag
_atom_site_refinement_flags
_atom_site_disorder_assembly
_atom_site_disorder_group
Pd Pd 0.291611(18) 0.751738(8) 0.478369(11) 0.01669(6) Uani 1 1 d . . .
C1 C 0.0024(3) 0.76227(12) 0.21950(16) 0.0222(5) Uani 1 1 d . . .
C2 C -0.1449(3) 0.78405(14) 0.17727(17) 0.0297(5) Uani 1 1 d . . .
H2 H -0.1625 0.8309 0.1670 0.036 Uiso 1 1 calc R . .
C3 C -0.2652(3) 0.74003(15) 0.15012(19) 0.0340(6) Uani 1 1 d . . .
H3 H -0.3642 0.7566 0.1236 0.041 Uiso 1 1 calc R . .
C4 C -0.2399(3) 0.67180(15) 0.16196(18) 0.0322(6) Uani 1 1 d . . .
H4 H -0.3219 0.6409 0.1449 0.039 Uiso 1 1 calc R . .
C5 C -0.0944(3) 0.64866(14) 0.19878(17) 0.0279(5) Uani 1 1 d . . .
H5 H -0.0772 0.6015 0.2038 0.033 Uiso 1 1 calc R . .
C6 C 0.0284(3) 0.69237(12) 0.22883(15) 0.0214(4) Uani 1 1 d . . .
C7 C 0.1858(3) 0.66219(12) 0.26109(15) 0.0215(4) Uani 1 1 d . . .
H7A H 0.2560 0.6878 0.2303 0.026 Uiso 1 1 calc R . .
H7B H 0.1820 0.6156 0.2364 0.026 Uiso 1 1 calc R . .
P1 P 0.27318(6) 0.65816(3) 0.38731(4) 0.01757(12) Uani 1 1 d . . .
C8 C 0.1641(3) 0.59092(12) 0.43737(16) 0.0229(5) Uani 1 1 d . . .
C9 C 0.2405(3) 0.57453(14) 0.53971(17) 0.0299(5) Uani 1 1 d . . .
H9A H 0.2709 0.6165 0.5739 0.045 Uiso 1 1 calc R . .
H9B H 0.3308 0.5465 0.5408 0.045 Uiso 1 1 calc R . .
H9C H 0.1685 0.5501 0.5695 0.045 Uiso 1 1 calc R . .
C10 C 0.1427(3) 0.52554(13) 0.3798(2) 0.0345(6) Uani 1 1 d . . .
H10A H 0.2424 0.5053 0.3803 0.052 Uiso 1 1 calc R . .
H10B H 0.0915 0.5356 0.3150 0.052 Uiso 1 1 calc R . .
H10C H 0.0806 0.4939 0.4072 0.052 Uiso 1 1 calc R . .
C11 C 0.0082(3) 0.62193(14) 0.4403(2) 0.0325(6) Uani 1 1 d . . .
H11A H 0.0225 0.6605 0.4831 0.049 Uiso 1 1 calc R . .
H11B H -0.0555 0.5881 0.4623 0.049 Uiso 1 1 calc R . .
H11C H -0.0416 0.6369 0.3772 0.049 Uiso 1 1 calc R . .
C12 C 0.4732(3) 0.63068(12) 0.38295(17) 0.0237(5) Uani 1 1 d . . .
C13 C 0.5537(3) 0.69377(14) 0.35644(19) 0.0306(5) Uani 1 1 d . . .
H13A H 0.5564 0.7284 0.4046 0.046 Uiso 1 1 calc R . .
H13B H 0.4981 0.7109 0.2958 0.046 Uiso 1 1 calc R . .
H13C H 0.6580 0.6822 0.3520 0.046 Uiso 1 1 calc R . .
C14 C 0.5597(3) 0.60768(14) 0.48000(19) 0.0323(6) Uani 1 1 d . . .
H14A H 0.6689 0.6055 0.4807 0.048 Uiso 1 1 calc R . .
H14B H 0.5235 0.5630 0.4937 0.048 Uiso 1 1 calc R . .
H14C H 0.5419 0.6398 0.5276 0.048 Uiso 1 1 calc R . .
C15 C 0.4827(3) 0.57556(15) 0.3104(2) 0.0390(7) Uani 1 1 d . . .
H15A H 0.5898 0.5646 0.3124 0.059 Uiso 1 1 calc R . .
H15B H 0.4350 0.5918 0.2476 0.059 Uiso 1 1 calc R . .
H15C H 0.4294 0.5351 0.3249 0.059 Uiso 1 1 calc R . .
O1 O 0.3776(2) 0.72280(9) 0.61125(11) 0.0260(4) Uani 1 1 d . . .
O2 O 0.3599(2) 0.79503(9) 0.60551(11) 0.0279(4) Uani 1 1 d . . .
C16 C 0.3477(3) 0.90021(12) 0.36773(17) 0.0281(5) Uani 1 1 d . . .
C17 C 0.4501(3) 0.87507(14) 0.30267(19) 0.0325(6) Uani 1 1 d . . .
H17A H 0.5378 0.9052 0.3075 0.049 Uiso 1 1 calc R . .
H17B H 0.3919 0.8745 0.2378 0.049 Uiso 1 1 calc R . .
H17C H 0.4859 0.8294 0.3212 0.049 Uiso 1 1 calc R . .
C18 C 0.4502(4) 0.90778(15) 0.46608(19) 0.0385(7) Uani 1 1 d . . .
H18A H 0.5329 0.9394 0.4633 0.058 Uiso 1 1 calc R . .
H18B H 0.4934 0.8638 0.4879 0.058 Uiso 1 1 calc R . .
H18C H 0.3897 0.9249 0.5096 0.058 Uiso 1 1 calc R . .
C19 C 0.2843(4) 0.96939(14) 0.3321(2) 0.0393(7) Uani 1 1 d . . .
H19A H 0.2282 0.9888 0.3766 0.059 Uiso 1 1 calc R . .
H19B H 0.2156 0.9643 0.2707 0.059 Uiso 1 1 calc R . .
H19C H 0.3687 0.9993 0.3264 0.059 Uiso 1 1 calc R . .
P2 P 0.19694(7) 0.83389(3) 0.37213(4) 0.02033(12) Uani 1 1 d . . .
C20 C 0.0300(3) 0.87236(13) 0.41408(18) 0.0286(5) Uani 1 1 d . . .
C21 C 0.0886(4) 0.90882(14) 0.50774(19) 0.0363(6) Uani 1 1 d . . .
H21A H 0.1423 0.9500 0.4966 0.054 Uiso 1 1 calc R . .
H21B H 0.1585 0.8792 0.5503 0.054 Uiso 1 1 calc R . .
H21C H 0.0023 0.9205 0.5360 0.054 Uiso 1 1 calc R . .
C22 C -0.0690(3) 0.92116(15) 0.3446(2) 0.0380(6) Uani 1 1 d . . .
H22A H -0.1535 0.9375 0.3714 0.057 Uiso 1 1 calc R . .
H22B H -0.1095 0.8976 0.2856 0.057 Uiso 1 1 calc R . .
H22C H -0.0068 0.9594 0.3326 0.057 Uiso 1 1 calc R . .
C23 C -0.0706(3) 0.81330(14) 0.4330(2) 0.0347(6) Uani 1 1 d . . .
H23A H -0.0115 0.7838 0.4811 0.052 Uiso 1 1 calc R . .
H23B H -0.1053 0.7876 0.3750 0.052 Uiso 1 1 calc R . .
H23C H -0.1590 0.8309 0.4548 0.052 Uiso 1 1 calc R . .
C24 C 0.1286(3) 0.81345(12) 0.24609(16) 0.0227(5) Uani 1 1 d . . .
H24B H 0.0938 0.8559 0.2128 0.027 Uiso 1 1 calc R . .
H24A H 0.2170 0.7972 0.2217 0.027 Uiso 1 1 calc R . .

loop_
_atom_site_aniso_label
_atom_site_aniso_U_11
_atom_site_aniso_U_22
_atom_site_aniso_U_33
_atom_site_aniso_U_23
_atom_site_aniso_U_13
_atom_site_aniso_U_12
Pd 0.01863(10) 0.01793(9) 0.01341(9) 0.00035(6) 0.00313(6) 0.00104(6)
C1 0.0218(11) 0.0281(12) 0.0159(10) 0.0009(9) 0.0023(8) -0.0012(9)
C2 0.0278(12) 0.0347(14) 0.0238(12) 0.0016(10) -0.0006(10) 0.0063(11)
C3 0.0223(12) 0.0519(17) 0.0252(13) 0.0012(11) -0.0007(10) 0.0021(11)
C4 0.0250(12) 0.0479(16) 0.0216(12) 0.0011(11) 0.0007(9) -0.0104(12)
C5 0.0283(12) 0.0322(13) 0.0215(11) 0.0000(10) 0.0016(9) -0.0053(10)
C6 0.0226(11) 0.0272(11) 0.0141(10) -0.0001(8) 0.0034(8) -0.0023(9)
C7 0.0245(11) 0.0242(11) 0.0155(10) -0.0007(8) 0.0035(8) 0.0001(9)
P1 0.0182(3) 0.0183(3) 0.0159(3) -0.0001(2) 0.0031(2) 0.0005(2)
C8 0.0254(11) 0.0219(11) 0.0212(11) 0.0024(9) 0.0045(9) -0.0038(9)
C9 0.0346(13) 0.0314(13) 0.0234(12) 0.0077(10) 0.0052(10) -0.0036(11)
C10 0.0479(16) 0.0240(12) 0.0326(14) -0.0011(10) 0.0109(12) -0.0081(11)
C11 0.0274(13) 0.0373(14) 0.0346(14) 0.0109(11) 0.0108(11) -0.0009(11)
C12 0.0194(11) 0.0264(12) 0.0259(12) -0.0014(9) 0.0062(9) 0.0041(9)
C13 0.0226(12) 0.0366(14) 0.0344(14) 0.0044(11) 0.0098(10) 0.0009(10)
C14 0.0254(12) 0.0352(14) 0.0349(14) 0.0058(11) 0.0037(11) 0.0079(11)
C15 0.0334(14) 0.0410(16) 0.0452(17) -0.0138(13) 0.0138(12) 0.0078(12)
O1 0.0299(9) 0.0299(9) 0.0168(8) 0.0053(7) 0.0015(7) 0.0009(7)
O2 0.0363(10) 0.0282(9) 0.0178(8) -0.0056(7) 0.0023(7) 0.0022(7)
C16 0.0367(14) 0.0215(11) 0.0234(12) 0.0012(9) 0.0004(10) -0.0052(10)
C17 0.0311(13) 0.0348(14) 0.0319(13) -0.0014(11) 0.0079(11) -0.0098(11)
C18 0.0485(17) 0.0354(15) 0.0270(13) 0.0000(11) -0.0021(12) -0.0170(13)
C19 0.0551(18) 0.0240(13) 0.0399(15) 0.0073(11) 0.0124(14) -0.0018(12)
P2 0.0262(3) 0.0181(3) 0.0162(3) 0.0012(2) 0.0032(2) 0.0018(2)
C20 0.0349(13) 0.0270(12) 0.0250(12) 0.0015(10) 0.0088(10) 0.0109(10)
C21 0.0515(17) 0.0311(14) 0.0282(13) 0.0014(11) 0.0131(12) 0.0140(12)
C22 0.0442(16) 0.0369(15) 0.0331(14) 0.0055(12) 0.0084(12) 0.0169(13)
C23 0.0357(14) 0.0373(15) 0.0356(14) 0.0046(12) 0.0179(12) 0.0093(12)
C24 0.0239(11) 0.0240(11) 0.0188(10) 0.0022(9) 0.0017(9) 0.0001(9)

loop_
_atom_type_symbol
_atom_type_description
_atom_type_scat_dispersion_real
_atom_type_scat_dispersion_imag
_atom_type_scat_source
C C 0.0033 0.0016 'International Tables Vol C Tables 4.2.6.8 and 6.1.1.4'
H H 0.0000 0.0000 'International Tables Vol C Tables 4.2.6.8 and 6.1.1.4'
P P 0.1023 0.0942 'International Tables Vol C Tables 4.2.6.8 and 6.1.1.4'
Pd Pd -0.9988 1.0072 'International Tables Vol C Tables 4.2.6.8 and 6.1.1.4'
O O 0.0106 0.0060 'International Tables Vol C Tables 4.2.6.8 and 6.1.1.4'

loop_
_geom_angle_atom_site_label_1
_geom_angle_atom_site_label_2
_geom_angle_atom_site_label_3
_geom_angle
_geom_angle_site_symmetry_1
_geom_angle_site_symmetry_3
_geom_angle_publ_flag
C2 C1 C6 117.8(2) . . ?
C2 C1 C24 119.5(2) . . ?
C6 C1 C24 122.5(2) . . ?
C1 C2 C3 122.6(3) . . ?
C2 C3 C4 119.2(2) . . ?
C3 C4 C5 119.5(2) . . ?
C4 C5 C6 122.2(3) . . ?
C1 C6 C5 118.5(2) . . ?
C1 C6 C7 122.9(2) . . ?
C5 C6 C7 118.3(2) . . ?
C6 C7 P1 119.96(16) . . ?
Pd P1 C7 120.79(8) . . ?
Pd P1 C8 109.34(8) . . ?
Pd P1 C12 107.67(8) . . ?
C7 P1 C8 105.67(11) . . ?
C7 P1 C12 100.71(11) . . ?
C8 P1 C12 112.49(11) . . ?
P1 C8 C9 111.24(16) . . ?
P1 C8 C10 113.58(17) . . ?
P1 C8 C11 106.08(16) . . ?
C9 C8 C10 109.3(2) . . ?
C9 C8 C11 106.2(2) . . ?
C10 C8 C11 110.1(2) . . ?
P1 C12 C13 105.92(16) . . ?
P1 C12 C14 110.75(17) . . ?
P1 C12 C15 114.84(18) . . ?
C13 C12 C14 107.6(2) . . ?
C13 C12 C15 108.0(2) . . ?
C14 C12 C15 109.4(2) . . ?
P1 Pd O1 107.21(5) . . ?
P1 Pd O2 148.96(5) . . ?
P1 Pd P2 102.50(2) . . ?
O1 Pd O2 41.95(7) . . ?
O1 Pd P2 150.27(5) . . ?
O2 Pd P2 108.45(5) . . ?
Pd O1 O2 69.24(9) . . ?
Pd O2 O1 68.81(9) . . ?
C17 C16 C18 106.8(2) . . ?
C17 C16 C19 108.0(2) . . ?
C17 C16 P2 108.64(17) . . ?
C18 C16 C19 109.5(2) . . ?
C18 C16 P2 109.05(18) . . ?
C19 C16 P2 114.6(2) . . ?
Pd P2 C16 110.59(8) . . ?
Pd P2 C20 105.94(8) . . ?
Pd P2 C24 120.88(8) . . ?
C16 P2 C20 110.47(12) . . ?
C16 P2 C24 101.95(11) . . ?
C20 P2 C24 106.81(11) . . ?
P2 C20 C21 109.34(19) . . ?
P2 C20 C22 115.26(19) . . ?
P2 C20 C23 106.56(17) . . ?
C21 C20 C22 109.3(2) . . ?
C21 C20 C23 107.6(2) . . ?
C22 C20 C23 108.5(2) . . ?
C1 C24 P2 118.34(16) . . ?

loop_
_geom_bond_atom_site_label_1
_geom_bond_atom_site_label_2
_geom_bond_distance
_geom_bond_site_symmetry_2
_geom_bond_publ_flag
C1 C2 1.404(3) . ?
C1 C6 1.409(3) . ?
C1 C24 1.510(3) . ?
C2 C3 1.381(4) . ?
C3 C4 1.378(4) . ?
C4 C5 1.383(4) . ?
C5 C6 1.399(3) . ?
C6 C7 1.516(3) . ?
C7 P1 1.845(2) . ?
P1 Pd 2.2694(6) . ?
P1 C8 1.892(2) . ?
P1 C12 1.891(2) . ?
C8 C9 1.541(3) . ?
C8 C10 1.536(3) . ?
C8 C11 1.538(3) . ?
C12 C13 1.536(4) . ?
C12 C14 1.534(3) . ?
C12 C15 1.538(3) . ?
Pd O1 2.0130(16) . ?
Pd O2 2.0187(16) . ?
Pd P2 2.2865(6) . ?
O1 O2 1.443(3) . ?
C16 C17 1.538(4) . ?
C16 C18 1.540(3) . ?
C16 C19 1.535(4) . ?
C16 P2 1.899(3) . ?
P2 C20 1.895(3) . ?
P2 C24 1.856(2) . ?
C20 C21 1.538(4) . ?
C20 C22 1.541(4) . ?
C20 C23 1.540(4) . ?
